data_4302112
loop_
_publ_author_name
'Monika Plabst'
'Thomas Bein'

_publ_contact_author 'Bein, Thomas'
_publ_contact_author_email tbein@cup.uni-muenchen.de
_publ_section_title
;
1,4-Phenylenebis(methylidyne)tetrakis(phosphonic acid): A New Building
Block in Metal Organic Framework Synthesis
;
_journal_name_full 'Inorganic Chemistry'
_journal_page_first 4331
_journal_page_last 4341
_journal_paper_doi 10.1021/ic802294e
_journal_volume 48
_journal_year 2009
_chemical_formula_moiety La[(PO3H)2CH-C6H4-CH(PO3H)(PO3H2)].4H2O
_chemical_formula_sum 'C8 H19 La O16 P4'
_chemical_formula_weight 634.02
_chemical_name_common 'La(H5L) b'
_chemical_name_systematic
;
 ?
;
_space_group_IT_number 2
_symmetry_cell_setting triclinic
_symmetry_space_group_name_Hall '-P 1'
_symmetry_space_group_name_H-M 'P -1'
_atom_sites_solution_hydrogens geom
_atom_sites_solution_primary direct
_atom_sites_solution_secondary difmap
_audit_creation_date 2008-10-04T00:21:31-00:00
_audit_creation_method 'WinGX routine CIF_UPDATE'
_cell_angle_alpha 106.223(2)
_cell_angle_beta 100.6700(10)
_cell_angle_gamma 99.5930(10)
_cell_formula_units_Z 2
_cell_length_a 5.49830(10)
_cell_length_b 12.5695(3)
_cell_length_c 14.6540(3)
_cell_measurement_reflns_used 14772
_cell_measurement_temperature 200(2)
_cell_measurement_theta_max 27.485
_cell_measurement_theta_min 3.134
_cell_volume 929.67(4)
_computing_cell_refinement 'HKL Scalepack (Otwinowski & Minor 1997)'
_computing_data_collection 'Collect (Bruker AXS BV, 1997-2004)'
_computing_data_reduction 'HKL Denzo and Scalepack (Otwinowski & Minor 1997)'
_computing_structure_refinement 'SHELXL-97 (Sheldrick, 1997)'
_diffrn_ambient_temperature 200(2)
_diffrn_detector_area_resol_mean 9
_diffrn_measured_fraction_theta_full 0.997
_diffrn_measured_fraction_theta_max 0.997
_diffrn_measurement_device '95mm CCD camera on \k-goniostat'
_diffrn_measurement_device_type KappaCCD
_diffrn_orient_matrix_type 'by Bruker AXS Collect from scalepack cell'
_diffrn_orient_matrix_UB_11 0.0085588
_diffrn_orient_matrix_UB_12 -0.0025145
_diffrn_orient_matrix_UB_13 0.0681061
_diffrn_orient_matrix_UB_21 0.1768604
_diffrn_orient_matrix_UB_22 -0.0118323
_diffrn_orient_matrix_UB_23 0.0055704
_diffrn_orient_matrix_UB_31 0.0695587
_diffrn_orient_matrix_UB_32 0.0843064
_diffrn_orient_matrix_UB_33 0.0265229
_diffrn_radiation_monochromator graphite
_diffrn_radiation_type MoK\a
_diffrn_radiation_wavelength 0.71073
_diffrn_reflns_av_R_equivalents 0.027
_diffrn_reflns_av_unetI/netI 0.0397
_diffrn_reflns_limit_h_max 7
_diffrn_reflns_limit_h_min -7
_diffrn_reflns_limit_k_max 16
_diffrn_reflns_limit_k_min -16
_diffrn_reflns_limit_l_max 19
_diffrn_reflns_limit_l_min -19
_diffrn_reflns_number 8093
_diffrn_reflns_theta_full 27.54
_diffrn_reflns_theta_max 27.54
_diffrn_reflns_theta_min 3.31
_exptl_absorpt_coefficient_mu 2.724
_exptl_absorpt_correction_type none
_exptl_crystal_colour colourless
_exptl_crystal_density_diffrn 2.265
_exptl_crystal_density_method 'not measured'
_exptl_crystal_description rod
_exptl_crystal_F_000 624
_exptl_crystal_size_max 0.07
_exptl_crystal_size_mid 0.03
_exptl_crystal_size_min 0.03
_refine_diff_density_max 0.785
_refine_diff_density_min -0.593
_refine_diff_density_rms 0.11
_refine_ls_extinction_method none
_refine_ls_goodness_of_fit_ref 1.077
_refine_ls_hydrogen_treatment mixed
_refine_ls_matrix_type full
_refine_ls_number_parameters 336
_refine_ls_number_reflns 4263
_refine_ls_number_restraints 1
_refine_ls_restrained_S_all 1.077
_refine_ls_R_factor_all 0.0301
_refine_ls_R_factor_gt 0.0239
_refine_ls_shift/su_max 0.002
_refine_ls_shift/su_mean 0
_refine_ls_structure_factor_coef Fsqd
_refine_ls_weighting_details 'calc w=1/[\s^2^(Fo^2^)+(0.0184P)^2^+0.5577P] where P=(Fo^2^+2Fc^2^)/3'
_refine_ls_weighting_scheme calc
_refine_ls_wR_factor_gt 0.0504
_refine_ls_wR_factor_ref 0.0526
_reflns_number_gt 3809
_reflns_number_total 4263
_reflns_threshold_expression >2sigma(I)
_cod_data_source_file ic802294e_si_001.cif
_cod_data_source_block ln246
_cod_original_cell_volume 929.67(3)
_cod_database_code 4302112

loop_
_symmetry_equiv_pos_as_xyz
'x, y, z'
'-x, -y, -z'

loop_
_atom_site_label
_atom_site_type_symbol
_atom_site_fract_x
_atom_site_fract_y
_atom_site_fract_z
_atom_site_U_iso_or_equiv
_atom_site_adp_type
_atom_site_occupancy
_atom_site_symmetry_multiplicity
_atom_site_calc_flag
_atom_site_refinement_flags
_atom_site_disorder_assembly
_atom_site_disorder_group
La1 La 0.23137(3) 0.207162(12) 0.716565(11) 0.01144(5) Uani 1 1 d . . .
P1 P 0.66547(13) 0.48177(6) 0.86518(5) 0.01303(15) Uani 1 1 d . . .
P2 P -0.26109(13) 0.38696(6) 0.66152(5) 0.01147(14) Uani 1 1 d . . .
P3 P 0.61582(13) -0.00961(6) 0.64741(5) 0.01309(15) Uani 1 1 d . . .
P4 P 0.54529(14) 0.02671(6) 0.85181(5) 0.01484(15) Uani 1 1 d . . .
O1 O 0.5948(4) 0.35469(16) 0.84406(13) 0.0171(4) Uani 1 1 d . . .
O2 O 0.8565(4) 0.54756(16) 0.96260(13) 0.0187(4) Uani 1 1 d . . .
O3 O 0.4179(4) 0.52701(19) 0.86456(15) 0.0197(4) Uani 1 1 d . . .
O4 O -0.2068(4) 0.43545(18) 0.57748(15) 0.0187(4) Uani 1 1 d . . .
O5 O -0.5401(3) 0.32857(15) 0.63520(13) 0.0138(4) Uani 1 1 d . . .
O6 O -0.0801(4) 0.31460(16) 0.68235(13) 0.0162(4) Uani 1 1 d . . .
O7 O 0.4653(4) 0.07692(17) 0.63284(16) 0.0242(5) Uani 1 1 d . . .
O8 O 0.8973(4) 0.03481(18) 0.68058(15) 0.0234(5) Uani 1 1 d . . .
O9 O 0.5398(4) -0.11362(18) 0.54987(15) 0.0243(5) Uani 1 1 d D . .
O10 O 0.4250(4) 0.12262(16) 0.84051(14) 0.0189(4) Uani 1 1 d . . .
O11 O 0.8359(4) 0.07145(19) 0.90134(15) 0.0219(5) Uani 1 1 d . . .
O12 O 0.4385(4) -0.04209(16) 0.91156(14) 0.0204(4) Uani 1 1 d . . .
O13 O 0.0152(7) 0.1258(2) 0.52520(18) 0.0311(6) Uani 1 1 d . . .
O14 O 1.0289(4) 0.26538(17) 0.86840(15) 0.0174(4) Uani 1 1 d . . .
O15 O 0.1264(4) 0.3575(2) 0.48671(18) 0.0250(5) Uani 1 1 d . . .
O16 O 0.5118(6) 0.7413(2) 0.9600(2) 0.0404(7) Uani 1 1 d . . .
C1 C -0.1974(5) 0.5130(2) 0.76830(19) 0.0133(5) Uani 1 1 d . . .
C2 C -0.2664(5) 0.6185(2) 0.74959(19) 0.0132(5) Uani 1 1 d . . .
C3 C -0.0968(6) 0.7232(2) 0.7942(2) 0.0192(6) Uani 1 1 d . . .
C7 C -0.5053(6) 0.6144(2) 0.6947(2) 0.0176(6) Uani 1 1 d . . .
C8 C 0.4995(5) -0.0752(2) 0.73154(19) 0.0134(5) Uani 1 1 d . . .
C6 C 0.4258(6) -0.2868(2) 0.6875(2) 0.0172(6) Uani 1 1 d . . .
C5 C 0.5921(5) -0.1816(2) 0.73449(19) 0.0143(6) Uani 1 1 d . . .
C4 C 0.8346(6) -0.1772(3) 0.7862(2) 0.0203(6) Uani 1 1 d . . .
HC1 H -0.026(6) 0.529(3) 0.793(2) 0.017(8) Uiso 1 1 d . . .
HC3 H 0.065(7) 0.729(3) 0.831(2) 0.033(9) Uiso 1 1 d . . .
HC4 H 0.950(6) -0.113(3) 0.816(2) 0.023(9) Uiso 1 1 d . . .
HC6 H 0.262(6) -0.293(3) 0.653(2) 0.025(9) Uiso 1 1 d . . .
HC7 H -0.626(6) 0.546(3) 0.665(2) 0.020(8) Uiso 1 1 d . . .
HC8 H 0.314(6) -0.096(3) 0.709(2) 0.023(8) Uiso 1 1 d . . .
H2 H 1 0.5 1 0.066(19) Uiso 1 2 d S . .
H3 H 0.445(8) 0.593(4) 0.894(3) 0.046(13) Uiso 1 1 d . . .
H4 H -0.110(6) 0.409(3) 0.556(2) 0.019(9) Uiso 1 1 d . . .
H11 H 0.906(8) 0.131(4) 0.890(3) 0.054(13) Uiso 1 1 d . . .
H14A H 1.115(8) 0.313(4) 0.917(3) 0.043(12) Uiso 1 1 d . . .
H14B H 0.895(9) 0.291(4) 0.859(3) 0.063(15) Uiso 1 1 d . . .
H15A H 0.181(8) 0.395(4) 0.456(3) 0.054(14) Uiso 1 1 d . . .
H15B H 0.238(9) 0.349(4) 0.521(3) 0.055(15) Uiso 1 1 d . . .
H16A H 0.515(9) 0.762(4) 1.011(4) 0.054(15) Uiso 1 1 d . . .
H16B H 0.560(10) 0.796(5) 0.940(4) 0.082(19) Uiso 1 1 d . . .
H9 H 0.582(12) -0.105(5) 0.501(3) 0.12(2) Uiso 1 1 d D . .
H13A H -0.061(13) 0.146(6) 0.501(5) 0.09(3) Uiso 1 1 d . . .
H13B H 0.092(16) 0.141(7) 0.488(6) 0.15(4) Uiso 1 1 d . . .
H12 H 0.5 0 1 0.13(3) Uiso 1 2 d S . .

loop_
_atom_site_aniso_label
_atom_site_aniso_U_11
_atom_site_aniso_U_22
_atom_site_aniso_U_33
_atom_site_aniso_U_23
_atom_site_aniso_U_13
_atom_site_aniso_U_12
La1 0.01232(9) 0.00977(9) 0.01335(9) 0.00389(6) 0.00417(6) 0.00410(6)
P1 0.0147(3) 0.0103(3) 0.0128(3) 0.0027(3) 0.0015(3) 0.0029(3)
P2 0.0128(3) 0.0101(3) 0.0135(3) 0.0050(3) 0.0046(3) 0.0047(3)
P3 0.0147(3) 0.0106(3) 0.0163(3) 0.0055(3) 0.0061(3) 0.0045(3)
P4 0.0181(4) 0.0123(3) 0.0155(4) 0.0051(3) 0.0047(3) 0.0052(3)
O1 0.0223(10) 0.0122(10) 0.0143(9) 0.0030(7) 0.0024(8) 0.0022(8)
O2 0.0214(11) 0.0152(10) 0.0147(10) 0.0019(8) -0.0029(8) 0.0049(8)
O3 0.0167(10) 0.0220(12) 0.0201(11) 0.0052(9) 0.0047(8) 0.0063(9)
O4 0.0220(11) 0.0215(11) 0.0207(11) 0.0118(8) 0.0116(9) 0.0109(9)
O5 0.0129(9) 0.0148(10) 0.0138(9) 0.0050(7) 0.0026(7) 0.0036(8)
O6 0.0162(10) 0.0162(10) 0.0196(10) 0.0075(8) 0.0051(8) 0.0089(8)
O7 0.0269(11) 0.0224(11) 0.0387(13) 0.0195(10) 0.0201(10) 0.0166(9)
O8 0.0162(10) 0.0242(11) 0.0315(12) 0.0140(9) 0.0059(9) 0.0008(9)
O9 0.0392(13) 0.0176(11) 0.0153(11) 0.0038(8) 0.0092(10) 0.0043(9)
O10 0.0251(11) 0.0136(10) 0.0174(10) 0.0036(8) 0.0020(8) 0.0088(8)
O11 0.0201(11) 0.0203(12) 0.0242(11) 0.0094(9) 0.0009(9) 0.0024(9)
O12 0.0267(11) 0.0185(11) 0.0174(10) 0.0081(8) 0.0069(9) 0.0027(9)
O13 0.0428(16) 0.0261(13) 0.0166(12) 0.0002(10) 0.0038(12) 0.0028(12)
O14 0.0177(11) 0.0172(11) 0.0152(11) 0.0019(9) 0.0024(9) 0.0062(9)
O15 0.0193(12) 0.0391(14) 0.0217(12) 0.0165(10) 0.0052(10) 0.0081(10)
O16 0.067(2) 0.0275(15) 0.0247(15) 0.0007(11) 0.0119(14) 0.0191(14)
C1 0.0114(13) 0.0111(13) 0.0160(13) 0.0037(10) 0.0009(11) 0.0027(11)
C2 0.0157(13) 0.0102(13) 0.0163(13) 0.0055(10) 0.0064(11) 0.0046(11)
C3 0.0146(14) 0.0153(15) 0.0268(16) 0.0066(12) 0.0029(13) 0.0038(12)
C7 0.0184(14) 0.0110(14) 0.0192(14) 0.0028(11) -0.0017(12) 0.0028(12)
C8 0.0135(14) 0.0107(13) 0.0177(14) 0.0054(10) 0.0064(11) 0.0029(11)
C6 0.0173(15) 0.0137(14) 0.0184(14) 0.0029(11) 0.0015(12) 0.0049(11)
C5 0.0169(14) 0.0124(13) 0.0167(14) 0.0056(10) 0.0074(11) 0.0065(11)
C4 0.0162(14) 0.0100(14) 0.0323(17) 0.0064(12) 0.0032(13) -0.0004(12)

loop_
_atom_type_symbol
_atom_type_description
_atom_type_scat_dispersion_real
_atom_type_scat_dispersion_imag
_atom_type_scat_source
C C 0.0033 0.0016 'International Tables Vol C Tables 4.2.6.8 and 6.1.1.4'
H H 0 0 'International Tables Vol C Tables 4.2.6.8 and 6.1.1.4'
La La -0.2871 2.4523 'International Tables Vol C Tables 4.2.6.8 and 6.1.1.4'
O O 0.0106 0.006 'International Tables Vol C Tables 4.2.6.8 and 6.1.1.4'
P P 0.1023 0.0942 'International Tables Vol C Tables 4.2.6.8 and 6.1.1.4'

loop_
_exptl_crystal_face_index_h
_exptl_crystal_face_index_k
_exptl_crystal_face_index_l
_exptl_crystal_face_perp_dist
0 0 1 0.01
0 0 -1 0.02
-5 2 3 0.04
5 -2 -3 0.03
0 2 -1 0.01
0 -2 1 0.02

loop_
_geom_angle_atom_site_label_1
_geom_angle_atom_site_label_2
_geom_angle_atom_site_label_3
_geom_angle
_geom_angle_site_symmetry_1
_geom_angle_site_symmetry_3
_geom_angle_publ_flag
O6 La1 O7 140.84(7) . . ?
O6 La1 O8 91.58(7) . 1_455 ?
O7 La1 O8 85.05(7) . 1_455 ?
O6 La1 O5 79.89(6) . 1_655 ?
O7 La1 O5 79.25(6) . 1_655 ?
O8 La1 O5 142.08(6) 1_455 1_655 ?
O6 La1 O10 143.43(6) . . ?
O7 La1 O10 74.19(6) . . ?
O8 La1 O10 79.60(7) 1_455 . ?
O5 La1 O10 127.37(6) 1_655 . ?
O6 La1 O1 103.68(6) . . ?
O7 La1 O1 100.35(7) . . ?
O8 La1 O1 146.25(6) 1_455 . ?
O5 La1 O1 71.11(6) 1_655 . ?
O10 La1 O1 70.17(6) . . ?
O6 La1 O14 70.79(7) . 1_455 ?
O7 La1 O14 145.35(7) . 1_455 ?
O8 La1 O14 79.26(7) 1_455 1_455 ?
O5 La1 O14 130.19(6) 1_655 1_455 ?
O10 La1 O14 72.70(6) . 1_455 ?
O1 La1 O14 77.75(7) . 1_455 ?
O6 La1 O13 72.34(9) . . ?
O7 La1 O13 69.85(9) . . ?
O8 La1 O13 70.14(8) 1_455 . ?
O5 La1 O13 72.06(7) 1_655 . ?
O10 La1 O13 134.26(8) . . ?
O1 La1 O13 143.07(8) . . ?
O14 La1 O13 130.66(9) 1_455 . ?
O1 P1 O2 114.89(11) . . ?
O1 P1 O3 108.24(12) . . ?
O2 P1 O3 108.34(11) . . ?
O1 P1 C1 109.33(11) . 1_655 ?
O2 P1 C1 107.42(12) . 1_655 ?
O3 P1 C1 108.45(12) . 1_655 ?
O6 P2 O5 115.14(11) . . ?
O6 P2 O4 110.94(11) . . ?
O5 P2 O4 108.47(11) . . ?
O6 P2 C1 108.56(12) . . ?
O5 P2 C1 108.98(12) . . ?
O4 P2 C1 104.17(12) . . ?
O8 P3 O7 115.23(12) . . ?
O8 P3 O9 111.16(13) . . ?
O7 P3 O9 108.51(13) . . ?
O8 P3 C8 110.65(12) . . ?
O7 P3 C8 108.93(12) . . ?
O9 P3 C8 101.44(12) . . ?
O10 P4 O12 116.65(12) . . ?
O10 P4 O11 110.95(12) . . ?
O12 P4 O11 105.82(12) . . ?
O10 P4 C8 108.57(12) . . ?
O12 P4 C8 105.03(12) . . ?
O11 P4 C8 109.53(12) . . ?
P1 O1 La1 129.56(11) . . ?
P1 O2 H2 119.60(14) . . ?
P1 O3 H3 113(3) . . ?
P2 O4 H4 110(3) . . ?
P2 O5 La1 128.82(10) . 1_455 ?
P2 O6 La1 176.65(12) . . ?
P3 O7 La1 141.75(12) . . ?
P3 O8 La1 142.04(12) . 1_655 ?
P3 O9 H9 119(5) . . ?
P4 O10 La1 143.32(11) . . ?
P4 O11 H11 114(3) . . ?
P4 O12 H12 117.49(14) . . ?
La1 O13 H13A 127(6) . . ?
La1 O13 H13B 119(6) . . ?
H13A O13 H13B 78(7) . . ?
La1 O14 H14A 118(3) 1_655 . ?
La1 O14 H14B 116(3) 1_655 . ?
H14A O14 H14B 101(4) . . ?
H15A O15 H15B 108(4) . . ?
H16A O16 H16B 109(5) . . ?
C2 C1 P2 116.43(19) . . ?
C2 C1 P1 110.54(18) . 1_455 ?
P2 C1 P1 111.67(14) . 1_455 ?
C2 C1 HC1 108.4(19) . . ?
P2 C1 HC1 104.2(19) . . ?
P1 C1 HC1 104.7(19) 1_455 . ?
C3 C2 C7 118.5(3) . . ?
C3 C2 C1 119.7(2) . . ?
C7 C2 C1 121.6(2) . . ?
C2 C3 C4 120.8(3) . 1_465 ?
C2 C3 HC3 121(2) . . ?
C4 C3 HC3 119(2) 1_465 . ?
C6 C7 C2 120.7(3) 1_465 . ?
C6 C7 HC7 118(2) 1_465 . ?
C2 C7 HC7 120.9(19) . . ?
C5 C8 P4 113.31(19) . . ?
C5 C8 P3 113.95(18) . . ?
P4 C8 P3 112.23(14) . . ?
C5 C8 HC8 108.9(19) . . ?
P4 C8 HC8 101.2(18) . . ?
P3 C8 HC8 106.2(18) . . ?
C7 C6 C5 121.0(3) 1_645 . ?
C7 C6 HC6 118(2) 1_645 . ?
C5 C6 HC6 121(2) . . ?
C6 C5 C4 118.6(3) . . ?
C6 C5 C8 118.9(2) . . ?
C4 C5 C8 122.4(3) . . ?
C5 C4 C3 120.3(3) . 1_645 ?
C5 C4 HC4 123(2) . . ?
C3 C4 HC4 117(2) 1_645 . ?

loop_
_geom_bond_atom_site_label_1
_geom_bond_atom_site_label_2
_geom_bond_distance
_geom_bond_site_symmetry_2
_geom_bond_publ_flag
La1 O6 2.4165(18) . ?
La1 O7 2.4502(19) . ?
La1 O8 2.454(2) 1_455 ?
La1 O5 2.5024(18) 1_655 ?
La1 O10 2.5103(19) . ?
La1 O1 2.5237(19) . ?
La1 O14 2.647(2) 1_455 ?
La1 O13 2.661(3) . ?
P1 O1 1.507(2) . ?
P1 O2 1.5235(19) . ?
P1 O3 1.560(2) . ?
P1 C1 1.829(3) 1_655 ?
P2 O6 1.5016(19) . ?
P2 O5 1.5125(19) . ?
P2 O4 1.572(2) . ?
P2 C1 1.818(3) . ?
P3 O8 1.492(2) . ?
P3 O7 1.509(2) . ?
P3 O9 1.575(2) . ?
P3 C8 1.815(3) . ?
P4 O10 1.501(2) . ?
P4 O12 1.518(2) . ?
P4 O11 1.562(2) . ?
P4 C8 1.810(3) . ?
O2 H2 1.2084(19) . ?
O3 H3 0.79(4) . ?
O4 H4 0.75(3) . ?
O5 La1 2.5024(18) 1_455 ?
O8 La1 2.454(2) 1_655 ?
O9 H9 0.819(5) . ?
O11 H11 0.86(4) . ?
O12 H12 1.2119(19) . ?
O13 H13A 0.63(6) . ?
O13 H13B 0.79(9) . ?
O14 La1 2.647(2) 1_655 ?
O14 H14A 0.80(4) . ?
O14 H14B 0.85(5) . ?
O15 H15A 0.79(5) . ?
O15 H15B 0.76(5) . ?
O16 H16A 0.72(5) . ?
O16 H16B 0.84(6) . ?
C1 C2 1.520(4) . ?
C1 P1 1.829(3) 1_455 ?
C1 HC1 0.91(3) . ?
C2 C3 1.384(4) . ?
C2 C7 1.392(4) . ?
C3 C4 1.394(4) 1_465 ?
C3 HC3 0.93(4) . ?
C7 C6 1.382(4) 1_465 ?
C7 HC7 0.93(3) . ?
C8 C5 1.516(4) . ?
C8 HC8 0.98(3) . ?
C6 C7 1.382(4) 1_645 ?
C6 C5 1.384(4) . ?
C6 HC6 0.93(3) . ?
C5 C4 1.391(4) . ?
C4 C3 1.394(4) 1_645 ?
C4 HC4 0.88(3) . ?

loop_
_geom_hbond_atom_site_label_D
_geom_hbond_atom_site_label_H
_geom_hbond_atom_site_label_A
_geom_hbond_distance_DH
_geom_hbond_distance_HA
_geom_hbond_distance_DA
_geom_hbond_angle_DHA
_geom_hbond_site_symmetry_A
O2 H2 O2 1.2084(19) 1.2084(19) 2.417(4) 180.000(2) 2_767
O3 H3 O16 0.79(4) 1.79(4) 2.577(3) 179(4) .
O4 H4 O15 0.75(3) 1.88(3) 2.618(3) 170(4) .
O11 H11 O14 0.86(4) 1.84(4) 2.699(3) 174(4) .
O14 H14A O2 0.80(4) 2.06(4) 2.781(3) 149(4) 2_767
O14 H14B O1 0.85(5) 1.95(5) 2.808(3) 178(4) .
O15 H15A O4 0.79(5) 2.31(5) 2.998(3) 146(4) 2_566
O15 H15B O5 0.76(5) 1.98(5) 2.724(3) 164(5) 1_655
O16 H16A O10 0.72(5) 2.18(5) 2.869(3) 161(5) 2_667
O16 H16B O12 0.84(6) 2.36(6) 3.069(4) 142(5) 1_565
O9 H9 O7 0.819(5) 2.07(3) 2.837(3) 156(6) 2_656
O9 H9 O13 0.819(5) 2.36(6) 2.872(4) 121(5) 2_656
O13 H13A O9 0.63(6) 2.53(7) 3.009(4) 135(7) 2_556
O13 H13B O9 0.79(9) 2.25(8) 2.872(4) 136(8) 2_656
O12 H12 O12 1.2119(19) 1.2119(19) 2.424(4) 180.0000(10) 2_657
